data_4030701
loop_
_publ_author_name
'Asbrink, S'
'Waskowska, A'

_publ_section_title
;
 High-pressure crystal structures of K Mn F3 below and above the phase
 transition at Pc=3.1GPa
;
_journal_name_full
;
European Journal of Solid State Inorganic Chemistry
;
_journal_page_first 747
_journal_page_last 755
_journal_volume 31
_journal_year 1994
_chemical_formula_structural 'K Mn F3'
_chemical_formula_sum 'F3 K Mn'
_chemical_formula_weight 151.04
_chemical_name_systematic 'Potassium manganese fluoride'
_space_group_IT_number 221
_symmetry_cell_setting cubic
_symmetry_Int_Tables_number 221
_symmetry_space_group_name_Hall '-P 4 2 3'
_symmetry_space_group_name_H-M 'P m -3 m'
_cell_angle_alpha 90
_cell_angle_beta 90
_cell_angle_gamma 90
_cell_formula_units_Z 1
_cell_length_a 4.131(1)
_cell_length_b 4.131(1)
_cell_length_c 4.131(1)
_cell_volume 70.50(3)
_diffrn_ambient_pressure 3000
_diffrn_ambient_temperature 293
_diffrn_radiation_probe x-ray
_diffrn_radiation_type MoK\a
_diffrn_radiation_wavelength 0.71073
_exptl_absorpt_coefficient_mu 5.992
_exptl_crystal_density_diffrn 3.558
_exptl_crystal_F_000 71
_refine_ls_number_parameters 5
_refine_ls_number_reflns 39
_refine_ls_R_factor_all 0.0356
_cod_data_source_file EJSSIC-1994-31-747-755-3.cif
_cod_data_source_block 3
_cod_original_cell_volume 70.50(5)
_cod_database_code 4030701

loop_
_symmetry_equiv_pos_as_xyz
x,y,z
y,z,x
z,x,y
x,z,y
y,x,z
z,y,x
x,-y,-z
y,-z,-x
z,-x,-y
x,-z,-y
y,-x,-z
z,-y,-x
-x,y,-z
-y,z,-x
-z,x,-y
-x,z,-y
-y,x,-z
-z,y,-x
-x,-y,z
-y,-z,x
-z,-x,y
-x,-z,y
-y,-x,z
-z,-y,x
-x,-y,-z
-y,-z,-x
-z,-x,-y
-x,-z,-y
-y,-x,-z
-z,-y,-x
-x,y,z
-y,z,x
-z,x,y
-x,z,y
-y,x,z
-z,y,x
x,-y,z
y,-z,x
z,-x,y
x,-z,y
y,-x,z
z,-y,x
x,y,-z
y,z,-x
z,x,-y
x,z,-y
y,x,-z
z,y,-x

loop_
_atom_site_aniso_label
_atom_site_aniso_U_11
_atom_site_aniso_U_22
_atom_site_aniso_U_33
_atom_site_aniso_U_23
_atom_site_aniso_U_13
_atom_site_aniso_U_12
Mn 0.0082(6) 0.0082(6) 0.0082(6) 0.0000 0.0000 0.0000
F 0.011(4) 0.011(4) 0.043(4) 0.0000 0.0000 0.0000
K 0.0170(10) 0.0170(10) 0.0170(10) 0.0000 0.0000 0.0000

loop_
_atom_site_label
_atom_site_type_symbol
_atom_site_thermal_displace_type
_atom_site_fract_x
_atom_site_fract_y
_atom_site_fract_z
_atom_site_occupancy
_atom_site_U_iso_or_equiv
Mn Mn Uani 0.50000 0.50000 0.50000 0.998 0.0082(3)
F F Uani 0.00000 0.50000 0.50000 1.000 0.022(2)
K K Uani 0.00000 0.00000 0.00000 0.998 0.0170(6)

loop_
_geom_angle_atom_site_label_1
_geom_angle_atom_site_label_2
_geom_angle_atom_site_label_3
_geom_angle
_geom_angle_site_symmetry_1
_geom_angle_site_symmetry_3
_geom_angle_publ_flag
F Mn F 180.00 . 1_655 yes
F Mn F 90.00 . 2_655 yes
F Mn F 90.00 . 2_665 yes
F Mn F 90.00 1_655 2_655 yes
F Mn F 90.00 1_655 2_665 yes
F Mn F 180.00 2_655 2_665 yes
Mn F Mn 180.00 . 1_455 yes

loop_
_geom_bond_atom_site_label_1
_geom_bond_atom_site_label_2
_geom_bond_distance
_geom_bond_site_symmetry_2
_geom_bond_publ_flag
Mn F 2.0655(5) . yes
Mn F 2.0655(5) 1_655 yes
Mn F 2.0655(5) 2_655 yes
Mn F 2.0655(5) 2_665 yes
